data_2101358
loop_
_publ_author_name
'Toda, F.'
'Tanaka, K.'
'Stein, Z.'
'Goldberg, I.'

_publ_section_title
;
 Structure, solid-state photochemistry and reactivity in asymmetric
 synthesis of 3,4-bis(diphenylmethylene)-<i>N</i>-methylsuccinimide
;
_journal_issue 5
_journal_name_full 'Acta Crystallographica Section B'
_journal_page_first 856
_journal_page_last 863
_journal_paper_doi 10.1107/S0108768194014540
_journal_volume 51
_journal_year 1995
_chemical_formula_sum 'C31 H23 N O2'
_chemical_formula_weight 441.53
_space_group_crystal_system monoclinic
_space_group_IT_number 4
_space_group_name_Hall 'P 2yb'
_space_group_name_H-M_alt 'P 1 21 1'
_cell_angle_alpha 90.0
_cell_angle_beta 114.830(10)
_cell_angle_gamma 90.0
_cell_formula_units_Z 2
_cell_length_a 11.640(3)
_cell_length_b 9.257(2)
_cell_length_c 12.103(4)
_cell_volume 1183.6(6)
_diffrn_radiation_type Mo
_diffrn_radiation_wavelength 0.71073
_exptl_absorpt_coefficient_mu 0.072
_exptl_crystal_density_diffrn 1.239
_exptl_crystal_F_000 464
_cod_data_source_file hr0011.cif
_cod_data_source_block hr0011a
_cod_original_formula_sum 'C31 H23 N1 O2'
_cod_database_code 2101358

loop_
_space_group_symop_id
_space_group_symop_operation_xyz
1 x,y,z
2 -x,y+1/2,-z

loop_
_atom_site_label
_atom_site_fract_x
_atom_site_fract_y
_atom_site_fract_z
_atom_site_U_iso_or_equiv
N1 0.8465(5) .0653 .6543(6) .056(3)
C2 .7702(8) -.0618(13) .6038(11) .076(5)
C3 .9815(7) .0651(12) .7015(6) .048(3)
O4 1.0386(5) -.0454(9) .7090(6) .074(3)
C5 1.0226(7) .2175(11) .7304(7) .044(3)
C6 1.1368(6) .2642(11) .7403(6) .042(3)
C7 1.2479(7) .1643(11) .7780(7) .044(3)
C8 1.2802(6) .0829(13) .8801(7) .056(3)
C9 1.3896(8) -.0066(12) .9224(8) .069(4)
C10 1.4635(7) -.0060(13) .8596(9) .073(5)
C11 1.4316(8) .0733(16) .7573(9) .077(4)
C12 1.3252(8) .1630(13) .7178(8) .066(4)
C13 1.1616(7) .4144(11) .7193(7) .047(3)
C14 1.0763(7) .4942(11) .6179(7) .050(3)
C15 1.1016(9) .6346(12) .6026(8) .069(5)
C16 1.2103(10) .7023(12) .6813(11) .078(5)
C17 1.2980(8) .6248(13) .7782(10) .073(5)
C18 1.2738(7) .4839(12) .7956(8) .059(4)
C19 .7976(8) .1993(11) .6515(7) .056(4)
O20 .6854(5) .2256(10) .6182(6) .075(3)
C21 .9091(6) .3028(11) .7144(7) .046(3)
C22 .9006(6) .4290(11) .7640(7) .045(3)
C23 .7771(6) .5099(11) .7271(7) .043(3)
C24 .7026(7) .5365(12) .6047(7) .056(4)
C25 .5922(7) .6175(13) .5742(8) .066(4)
C26 .5542(7) .6598(13) .6577(9) .070(4)
C27 .6286(8) .6390(14) .7801(8) .073(5)
C28 .7418(7) .5560(13) .8125(7) .062(4)
C29 1.0108(6) .4987(11) .8643(6) .042(3)
C30 1.0841(7) .4186(12) .9680(7) .053(3)
C31 1.1828(8) .4898(15) 1.0660(7) .065(4)
C32 1.2057(8) .6326(14) 1.0582(9) .071(4)
C33 1.1341(8) .7105(12) .9562(9) .070(5)
C34 1.0349(7) .6439(11) .8603(7) .049(3)
H2a .7759 -.1700 .6212 ?
H2b .7603 -.0449 .5169 ?
H2c .6940 -.0199 .6136 ?
H8 1.2273 .0955 .9321 ?
H9 1.4122 -.0711 1.0009 ?
H10 1.5409 -.0667 .8885 ?
H11 1.4804 .0642 .7032 ?
H12 1.3024 .2289 .6417 ?
H14 .9976 .4458 .5543 ?
H15 1.0335 .6968 .5320 ?
H16 1.2307 .8145 .6702 ?
H17 1.3798 .6799 .8353 ?
H18 1.3377 .4287 .8686 ?
H24 .7323 .5008 .5368 ?
H25 .5462 .6571 .4857 ?
H26 .4666 .7094 .6297 ?
H27 .5994 .6829 .8459 ?
H28 .7956 .5315 .9067 ?
H30 1.0717 .3072 .9737 ?
H31 1.2386 .4380 1.1459 ?
H32 1.2734 .6948 1.1301 ?
H33 1.1524 .8234 .9484 ?
H34 .9774 .7079 .7819 ?

loop_
_geom_angle_atom_site_label_1
_geom_angle_atom_site_label_2
_geom_angle_atom_site_label_3
_geom_angle
C3 N1 C19 112.9(6)
C2 N1 C19 123.8(6)
C2 N1 C3 123.0(6)
N1 C3 C5 106.5(7)
N1 C3 O4 120.8(8)
O4 C3 C5 132.7(8)
C3 C5 C21 107.1(8)
C3 C5 C6 122.1(9)
C6 C5 C21 129.1(9)
C5 C6 C13 123.1(8)
C5 C6 C7 121.3(8)
C7 C6 C13 115.6(7)
C6 C7 C12 121.2(8)
C6 C7 C8 119.6(8)
C8 C7 C12 119.0(8)
C7 C8 C9 121.0(8)
C8 C9 C10 118.4(9)
C9 C10 C11 121.2(9)
C10 C11 C12 120.0(9)
C7 C12 C11 120.4(9)
C6 C13 C14 121.8(8)
C6 C13 C18 121.3(8)
C18 C13 C14 116.8(9)
C13 C18 C17 122.1(9)
C18 C17 C16 119.8(10)
C17 C16 C15 119.1(10)
C16 C15 C14 122.0(9)
C13 C14 C15 120.1(8)
N1 C19 C21 107.4(7)
N1 C19 O20 124.7(9)
O20 C19 C21 127.3(9)
C5 C21 C19 104.7(7)
C19 C21 C22 124.2(8)
C5 C21 C22 129.6(8)
C21 C22 C29 122.9(8)
C21 C22 C23 122.7(8)
C23 C22 C29 114.3(7)
C22 C23 C28 119.6(7)
C22 C23 C24 119.5(7)
C24 C23 C28 120.9(8)
C23 C24 C25 118.0(7)
C24 C25 C26 121.5(9)
C25 C26 C27 121.3(9)
C26 C27 C28 117.4(8)
C23 C28 C27 120.5(8)
C22 C29 C30 119.5(8)
C22 C29 C34 120.7(7)
C34 C29 C30 119.5(8)
C29 C34 C33 120.9(8)
C34 C33 C32 119.8(10)
C33 C32 C31 120.8(9)
C32 C31 C30 120.4(10)
C29 C30 C31 118.6(9)

loop_
_geom_bond_atom_site_label_1
_geom_bond_atom_site_label_2
_geom_bond_distance
N1 C2 1.446(11)
N1 C3 1.429(9)
N1 C19 1.359(10)
C3 O4 1.202(13)
C3 C5 1.484(14)
C5 C6 1.354(11)
C5 C21 1.480(12)
C6 C7 1.497(11)
C6 C13 1.464(14)
C7 C8 1.359(13)
C7 C12 1.375(15)
C8 C9 1.422(12)
C9 C10 1.366(16)
C10 C11 1.350(16)
C11 C12 1.398(15)
C13 C18 1.400(10)
C13 C14 1.419(10)
C18 C17 1.369(16)
C17 C16 1.388(14)
C16 C15 1.374(13)
C15 C14 1.362(15)
C19 O20 1.219(10)
C19 C21 1.534(11)
C21 C22 1.336(14)
C22 C23 1.512(10)
C22 C29 1.492(9)
C23 C24 1.389(10)
C23 C28 1.333(13)
C24 C25 1.397(12)
C25 C26 1.321(16)
C26 C27 1.380(12)
C27 C28 1.431(13)
C29 C34 1.378(14)
C29 C30 1.398(11)
C34 C33 1.391(11)
C33 C32 1.369(13)
C32 C31 1.360(18)
C31 C30 1.420(11)
